data_9001174
loop_
_publ_author_name
'Griffen, D. T.'

_publ_section_title
;
 Howlite, Ca2SiB5O9(OH)5: Structure refinement and hydrogen bonding
;
_journal_name_full 'American Mineralogist'
_journal_page_first 1138
_journal_page_last 1144
_journal_volume 73
_journal_year 1988
_chemical_formula_sum 'B5 Ca2 H5 O14 Si'
_chemical_name_mineral Howlite
_space_group_IT_number 14
_symmetry_space_group_name_Hall '-P 2ybc'
_symmetry_space_group_name_H-M 'P 1 21/c 1'
_cell_angle_alpha 90
_cell_angle_beta 104.84
_cell_angle_gamma 90
_cell_length_a 12.820
_cell_length_b 9.351
_cell_length_c 8.608
_cell_formula_units_Z 4
_cell_volume 997.505
_database_code_amcsd 0001197
_exptl_crystal_density_diffrn 2.606
_cod_original_formula_sum 'Ca2 Si B5 O14 H5'
_cod_database_code 9001174

loop_
_space_group_symop_operation_xyz
x,y,z
x,1/2-y,1/2+z
-x,1/2+y,1/2-z
-x,-y,-z

loop_
_atom_site_aniso_label
_atom_site_aniso_U_11
_atom_site_aniso_U_22
_atom_site_aniso_U_33
_atom_site_aniso_U_12
_atom_site_aniso_U_13
_atom_site_aniso_U_23
Ca1 0.00800 0.00800 0.00910 -0.00080 0.00260 -0.00060
Ca2 0.00710 0.00880 0.01010 0.00100 0.00230 0.00160
Si 0.00540 0.00550 0.00540 0.00030 0.00180 -0.00010
B1 0.00610 0.00780 0.00660 0.00040 0.00150 -0.00030
B2 0.00610 0.00700 0.00640 0.00010 0.00120 0.00000
B3 0.00730 0.00730 0.00890 0.00020 0.00190 0.00100
B4 0.00740 0.00740 0.00800 -0.00010 0.00220 0.00040
B5 0.00720 0.00690 0.00770 -0.00050 0.00140 -0.00060
O1 0.00590 0.01170 0.00670 0.00030 0.00060 -0.00150
O2 0.01460 0.00580 0.01080 0.00210 0.00620 0.00150
O3 0.00980 0.00780 0.00930 0.00080 0.00580 0.00090
O4 0.00570 0.00650 0.01010 0.00060 0.00170 -0.00040
O5 0.00750 0.00780 0.00950 0.00010 0.00080 -0.00250
O6 0.00540 0.01100 0.00640 -0.00020 0.00110 0.00070
O7 0.00860 0.01060 0.00640 -0.00200 0.00110 0.00190
O8 0.00800 0.00960 0.00860 -0.00220 0.00120 0.00250
O9 0.00760 0.00930 0.00760 -0.00210 0.00170 0.00040
O10 0.01750 0.00870 0.01340 -0.00190 0.00160 -0.00080
O11 0.00580 0.01150 0.01300 -0.00060 0.00080 0.00140
O12 0.01040 0.01560 0.01060 -0.00370 0.00460 -0.00160
O13 0.01220 0.01040 0.01180 -0.00050 0.00070 0.00390
O14 0.00870 0.00830 0.00880 -0.00070 0.00220 0.00210

loop_
_atom_site_label
_atom_site_fract_x
_atom_site_fract_y
_atom_site_fract_z
_atom_site_U_iso_or_equiv
Ca1 0.11738 0.18339 0.14917 ?
Ca2 0.41192 0.82088 0.52253 ?
Si 0.14127 0.55510 0.01101 ?
B1 0.03710 0.47280 0.25590 ?
B2 0.32260 0.38340 0.02680 ?
B3 0.49270 0.42090 0.25080 ?
B4 0.34250 0.26230 0.28620 ?
B5 0.15730 0.64890 0.46970 ?
O1 0.08030 0.51380 -0.17380 ?
O2 0.12510 0.72170 0.05020 ?
O3 0.09920 0.45250 0.13490 ?
O4 0.26870 0.52370 0.03060 ?
O5 0.06140 0.59970 0.35290 ?
O6 0.43870 0.40880 0.08010 ?
O7 0.29140 0.16920 0.36310 ?
O8 0.28700 0.28120 0.12900 ?
O9 0.43720 0.33320 0.35390 ?
O10 0.49640 0.57110 0.29400 ?
O11 0.60140 0.35680 0.27240 ?
O12 0.24770 0.68510 0.39940 ?
O13 0.19750 0.54210 0.59870 ?
O14 0.05490 0.33630 0.35240 ?
H10 0.53400 0.59300 0.38500 0.03710
H11 0.34500 0.59800 0.68100 0.03080
H12 0.22500 0.68500 0.29800 0.05220
H13 0.18500 0.57400 -0.30800 0.03670
H14 0.00700 0.70400 -0.34200 0.02580

loop_
_cod_related_entry_id
_cod_related_entry_database
_cod_related_entry_code
1 AMCSD 0001197
